data_7007443
loop_
_publ_author_name
'Yue, Nancy L. S.'
'Jennings, Michael C.'
'Puddephatt, Richard J.'

_publ_section_title
;
 Ring-opening polymerization of coordination complexes: silver(I)
 complexes with bis(amidopyridine) ligands derived from thiophene.
;
_journal_issue 32
_journal_name_full 'Dalton transactions (Cambridge, England : 2003)'
_journal_page_first 3886
_journal_page_last 3893
_journal_paper_doi 10.1039/b605340h
_journal_year 2006
_chemical_formula_sum 'C41 H34 Ag2 Cl2 F6 N8 O8 S2'
_chemical_formula_weight 1231.52
_chemical_name_systematic
;
?
;
_space_group_IT_number 2
_symmetry_cell_setting triclinic
_symmetry_space_group_name_Hall '-P 1'
_symmetry_space_group_name_H-M 'P -1'
_atom_sites_solution_hydrogens geom
_atom_sites_solution_primary heavy
_atom_sites_solution_secondary difmap
_audit_creation_method SHELXL-97
_cell_angle_alpha 65.287(2)
_cell_angle_beta 81.037(2)
_cell_angle_gamma 72.264(2)
_cell_formula_units_Z 2
_cell_length_a 11.6130(5)
_cell_length_b 14.0366(5)
_cell_length_c 16.2974(6)
_cell_measurement_reflns_used 6647
_cell_measurement_temperature 150(2)
_cell_measurement_theta_max 27.48
_cell_measurement_theta_min 1.70
_cell_volume 2297.34(16)
_computing_cell_refinement 'DENZO-SMN (Otwinowski & Minor, 1997)'
_computing_data_collection 'COLLECT (Nonius, 1997-2001)'
_computing_data_reduction DENZO-SMN
_computing_molecular_graphics 'SHELXTL/PC (Sheldrick, 2001)'
_computing_publication_material SHELXTL/PC
_computing_structure_refinement 'SHELXL-97 (Sheldrick, 1997)'
_computing_structure_solution 'SHELXS-97 (Sheldrick, 1997)'
_diffrn_ambient_temperature 150(2)
_diffrn_measured_fraction_theta_full 0.973
_diffrn_measured_fraction_theta_max 0.973
_diffrn_measurement_device_type 'Nonius Kappa-CCD'
_diffrn_measurement_method '\f scans, and \w scans with \k offsets'
_diffrn_radiation_monochromator graphite
_diffrn_radiation_source 'fine-focus sealed tube'
_diffrn_radiation_type MoK\a
_diffrn_radiation_wavelength 0.71073
_diffrn_reflns_av_R_equivalents 0.037
_diffrn_reflns_av_sigmaI/netI 0.0560
_diffrn_reflns_limit_h_max 15
_diffrn_reflns_limit_h_min -15
_diffrn_reflns_limit_k_max 18
_diffrn_reflns_limit_k_min -18
_diffrn_reflns_limit_l_max 21
_diffrn_reflns_limit_l_min -17
_diffrn_reflns_number 23618
_diffrn_reflns_theta_full 27.62
_diffrn_reflns_theta_max 27.62
_diffrn_reflns_theta_min 1.84
_diffrn_standards_number 0
_exptl_absorpt_coefficient_mu 1.146
_exptl_absorpt_correction_T_max 0.7398
_exptl_absorpt_correction_T_min 0.6386
_exptl_absorpt_correction_type multi-scan
_exptl_absorpt_process_details 'DENZO-SMN (Otwinowski & Minor, 1997)'
_exptl_crystal_colour colourless
_exptl_crystal_density_diffrn 1.780
_exptl_crystal_density_method 'not measured'
_exptl_crystal_description prism
_exptl_crystal_F_000 1228
_exptl_crystal_size_max 0.43
_exptl_crystal_size_mid 0.40
_exptl_crystal_size_min 0.28
_refine_diff_density_max 0.577
_refine_diff_density_min -0.652
_refine_diff_density_rms 0.093
_refine_ls_extinction_coef 0.0037(3)
_refine_ls_extinction_expression Fc^*^=kFc[1+0.001xFc^2^\l^3^/sin(2\q)]^-1/4^
_refine_ls_extinction_method SHELXL
_refine_ls_goodness_of_fit_ref 1.061
_refine_ls_hydrogen_treatment constr
_refine_ls_matrix_type full
_refine_ls_number_parameters 623
_refine_ls_number_reflns 10374
_refine_ls_number_restraints 0
_refine_ls_restrained_S_all 1.061
_refine_ls_R_factor_all 0.0701
_refine_ls_R_factor_gt 0.0408
_refine_ls_shift/su_max 0.003
_refine_ls_shift/su_mean 0.000
_refine_ls_structure_factor_coef Fsqd
_refine_ls_weighting_details 'calc w=1/[\s^2^(Fo^2^)+(0.0415P)^2^+0.7880P] where P=(Fo^2^+2Fc^2^)/3'
_refine_ls_weighting_scheme calc
_refine_ls_wR_factor_gt 0.0896
_refine_ls_wR_factor_ref 0.0991
_reflns_number_gt 7432
_reflns_number_total 10374
_reflns_threshold_expression I>2\s(I)
_cod_data_source_file b605340h.txt
_cod_data_source_block 8a
_cod_depositor_comments
;
The following automatic conversions were performed:
'_symmetry_cell_setting' value 'Triclinic' changed to 'triclinic'
according to '/home/saulius/struct/CIF-dictionaries/cif_core.dic'
dictionary named 'cif_core.dic' version 2.4.1 from 2010-06-29.

Automatic conversion script
Id: cif_fix_enum 1527 2010-12-29 10:47:43Z saulius 
;
_cod_original_cell_volume 2297.34(15)
_cod_original_sg_symbol_H-M P-1
_cod_database_code 7007443

loop_
_symmetry_equiv_pos_as_xyz
'x, y, z'
'-x, -y, -z'

loop_
_atom_site_label
_atom_site_type_symbol
_atom_site_fract_x
_atom_site_fract_y
_atom_site_fract_z
_atom_site_U_iso_or_equiv
_atom_site_adp_type
_atom_site_occupancy
_atom_site_symmetry_multiplicity
_atom_site_calc_flag
_atom_site_refinement_flags
_atom_site_disorder_assembly
_atom_site_disorder_group
Ag1 Ag 0.00002(2) 1.11715(2) -0.997311(15) 0.03582(9) Uani 1 1 d . . .
Ag2 Ag -0.02111(3) 0.61545(2) -1.005294(18) 0.05068(11) Uani 1 1 d . . .
N11 N 0.0684(2) 1.1969(2) -1.13522(15) 0.0274(6) Uani 1 1 d . . .
C12 C 0.1782(3) 1.2147(3) -1.1547(2) 0.0324(8) Uani 1 1 d . . .
H12A H 0.2327 1.1845 -1.1069 0.039 Uiso 1 1 calc R . .
C13 C 0.2168(3) 1.2742(3) -1.2402(2) 0.0305(7) Uani 1 1 d . . .
H13A H 0.2961 1.2837 -1.2504 0.037 Uiso 1 1 calc R . .
C14 C 0.1389(3) 1.3199(2) -1.31091(19) 0.0236(7) Uani 1 1 d . . .
C15 C 0.0241(3) 1.3028(2) -1.29192(19) 0.0237(6) Uani 1 1 d . . .
H15A H -0.0328 1.3338 -1.3383 0.028 Uiso 1 1 calc R . .
C16 C -0.0058(3) 1.2401(2) -1.20468(19) 0.0260(7) Uani 1 1 d . . .
H16A H -0.0834 1.2268 -1.1931 0.031 Uiso 1 1 calc R . .
N17 N 0.1738(2) 1.38799(19) -1.39846(16) 0.0254(6) Uani 1 1 d . . .
C18 C 0.2459(3) 1.4615(3) -1.4039(2) 0.0330(8) Uani 1 1 d . . .
H18A H 0.2638 1.5035 -1.4675 0.050 Uiso 1 1 calc R . .
H18B H 0.3218 1.4182 -1.3727 0.050 Uiso 1 1 calc R . .
H18C H 0.1998 1.5113 -1.3753 0.050 Uiso 1 1 calc R . .
C19 C 0.1331(2) 1.4007(2) -1.47885(19) 0.0238(7) Uani 1 1 d . . .
O20 O 0.13550(19) 1.48201(16) -1.54709(13) 0.0291(5) Uani 1 1 d . . .
N21 N -0.1782(2) 0.7124(2) -1.08460(18) 0.0354(7) Uani 1 1 d . . .
C22 C -0.1704(3) 0.7712(3) -1.1734(2) 0.0322(8) Uani 1 1 d . . .
H22A H -0.0929 0.7647 -1.2030 0.039 Uiso 1 1 calc R . .
C23 C -0.2697(3) 0.8406(2) -1.2236(2) 0.0270(7) Uani 1 1 d . . .
H23A H -0.2609 0.8823 -1.2864 0.032 Uiso 1 1 calc R . .
C24 C -0.3827(3) 0.8485(2) -1.18085(19) 0.0234(6) Uani 1 1 d . . .
C25 C -0.3918(3) 0.7880(2) -1.0887(2) 0.0288(7) Uani 1 1 d . . .
H25A H -0.4681 0.7924 -1.0573 0.035 Uiso 1 1 calc R . .
C26 C -0.2879(3) 0.7218(3) -1.0444(2) 0.0359(8) Uani 1 1 d . . .
H26A H -0.2942 0.6801 -0.9814 0.043 Uiso 1 1 calc R . .
N27 N -0.4875(2) 0.91968(19) -1.22904(16) 0.0234(5) Uani 1 1 d . . .
C28 C -0.5669(3) 0.9994(2) -1.1949(2) 0.0309(7) Uani 1 1 d . . .
H28A H -0.6355 1.0430 -1.2347 0.046 Uiso 1 1 calc R . .
H28B H -0.5215 1.0472 -1.1935 0.046 Uiso 1 1 calc R . .
H28C H -0.5968 0.9614 -1.1337 0.046 Uiso 1 1 calc R . .
C29 C -0.5058(3) 0.9316(2) -1.31431(19) 0.0237(7) Uani 1 1 d . . .
O30 O -0.57351(19) 1.01401(16) -1.36524(13) 0.0335(5) Uani 1 1 d . . .
N31 N 0.0579(2) 0.9143(2) -1.14345(15) 0.0284(6) Uani 1 1 d . . .
C32 C 0.1697(3) 0.8637(2) -1.1630(2) 0.0297(7) Uani 1 1 d . . .
H32A H 0.2245 0.8209 -1.1152 0.036 Uiso 1 1 calc R . .
C33 C 0.2091(3) 0.8703(2) -1.24808(19) 0.0269(7) Uani 1 1 d . . .
H33A H 0.2891 0.8320 -1.2582 0.032 Uiso 1 1 calc R . .
C34 C 0.1325(3) 0.9327(2) -1.31974(19) 0.0213(6) Uani 1 1 d . . .
C35 C 0.0166(3) 0.9858(2) -1.30049(19) 0.0229(6) Uani 1 1 d . . .
H35A H -0.0395 1.0293 -1.3473 0.028 Uiso 1 1 calc R . .
C36 C -0.0165(3) 0.9749(2) -1.21265(19) 0.0265(7) Uani 1 1 d . . .
H36A H -0.0961 1.0123 -1.2006 0.032 Uiso 1 1 calc R . .
N37 N 0.1702(2) 0.93546(18) -1.40717(15) 0.0227(5) Uani 1 1 d . . .
C38 C 0.2415(3) 0.8327(2) -1.4140(2) 0.0331(8) Uani 1 1 d . . .
H38A H 0.2621 0.8451 -1.4776 0.050 Uiso 1 1 calc R . .
H38B H 0.1941 0.7792 -1.3882 0.050 Uiso 1 1 calc R . .
H38C H 0.3160 0.8052 -1.3806 0.050 Uiso 1 1 calc R . .
C39 C 0.1392(3) 1.0235(2) -1.48732(19) 0.0260(7) Uani 1 1 d . . .
O40 O 0.1489(2) 1.01215(18) -1.55851(14) 0.0363(6) Uani 1 1 d . . .
N41 N -0.1241(2) 0.4421(2) -1.08620(17) 0.0343(7) Uani 1 1 d . . .
C42 C -0.1101(3) 0.4895(3) -1.1764(2) 0.0330(8) Uani 1 1 d . . .
H42A H -0.0404 0.5155 -1.2006 0.040 Uiso 1 1 calc R . .
C43 C -0.1913(3) 0.5021(2) -1.2353(2) 0.0284(7) Uani 1 1 d . . .
H43A H -0.1779 0.5358 -1.2988 0.034 Uiso 1 1 calc R . .
C44 C -0.2937(3) 0.4647(2) -1.20060(19) 0.0230(6) Uani 1 1 d . . .
C45 C -0.3116(3) 0.4195(3) -1.1076(2) 0.0334(8) Uani 1 1 d . . .
H45A H -0.3821 0.3955 -1.0816 0.040 Uiso 1 1 calc R . .
C46 C -0.2254(3) 0.4102(3) -1.0542(2) 0.0373(8) Uani 1 1 d . . .
H46A H -0.2383 0.3793 -0.9905 0.045 Uiso 1 1 calc R . .
N47 N -0.3756(2) 0.46665(19) -1.25802(16) 0.0249(6) Uani 1 1 d . . .
C48 C -0.3982(3) 0.3620(2) -1.2396(2) 0.0344(8) Uani 1 1 d . . .
H48A H -0.4555 0.3726 -1.2829 0.052 Uiso 1 1 calc R . .
H48B H -0.4322 0.3333 -1.1781 0.052 Uiso 1 1 calc R . .
H48C H -0.3220 0.3104 -1.2457 0.052 Uiso 1 1 calc R . .
C49 C -0.4060(3) 0.5498(2) -1.34076(19) 0.0247(7) Uani 1 1 d . . .
O50 O -0.43887(19) 0.53473(17) -1.40115(14) 0.0308(5) Uani 1 1 d . . .
C51 C 0.1049(3) 1.1359(2) -1.49035(18) 0.0235(6) Uani 1 1 d . . .
C52 C 0.0451(3) 1.2238(2) -1.56080(19) 0.0269(7) Uani 1 1 d . . .
H52A H 0.0091 1.2185 -1.6067 0.032 Uiso 1 1 calc R . .
C53 C 0.0428(3) 1.3222(2) -1.55784(19) 0.0258(7) Uani 1 1 d . . .
H53A H 0.0046 1.3911 -1.6018 0.031 Uiso 1 1 calc R . .
C54 C 0.1006(2) 1.3102(2) -1.48559(18) 0.0216(6) Uani 1 1 d . . .
S55 S 0.15801(7) 1.17471(6) -1.41969(5) 0.02319(17) Uani 1 1 d . . .
C61 C -0.4532(2) 0.8383(2) -1.34030(18) 0.0220(6) Uani 1 1 d . . .
C62 C -0.4236(3) 0.8443(2) -1.42663(19) 0.0259(7) Uani 1 1 d . . .
H62A H -0.4195 0.9097 -1.4769 0.031 Uiso 1 1 calc R . .
C63 C -0.3999(3) 0.7432(2) -1.43271(19) 0.0249(7) Uani 1 1 d . . .
H63A H -0.3785 0.7331 -1.4878 0.030 Uiso 1 1 calc R . .
C64 C -0.4106(2) 0.6614(2) -1.35192(19) 0.0227(6) Uani 1 1 d . . .
S65 S -0.44957(7) 0.70700(6) -1.26607(5) 0.02332(17) Uani 1 1 d . . .
O71 O 0.1309(2) 0.5378(3) -1.10307(17) 0.0705(10) Uani 1 1 d . . .
O72 O 0.1024(2) 0.6398(3) -1.25062(18) 0.0678(10) Uani 1 1 d . . .
C73 C 0.1618(3) 0.5768(3) -1.1841(2) 0.0408(9) Uani 1 1 d . . .
C74 C 0.2958(3) 0.5349(3) -1.2008(2) 0.0377(8) Uani 1 1 d . . .
F75 F 0.3245(2) 0.42737(18) -1.18141(16) 0.0775(9) Uani 1 1 d . . .
F76 F 0.3642(2) 0.5458(2) -1.14984(16) 0.0736(8) Uani 1 1 d . . .
F77 F 0.33540(17) 0.57847(16) -1.28589(13) 0.0470(6) Uani 1 1 d . . .
O81 O -0.1570(2) 1.07803(18) -1.06056(15) 0.0383(6) Uani 1 1 d . . .
O82 O -0.3185(2) 1.17328(18) -1.00562(15) 0.0360(6) Uani 1 1 d . . .
C83 C -0.2675(3) 1.1134(2) -1.04476(19) 0.0282(7) Uani 1 1 d . . .
C84 C -0.3488(3) 1.0737(3) -1.0821(2) 0.0312(7) Uani 1 1 d . . .
F85 F -0.3429(3) 0.96993(18) -1.03427(17) 0.0750(8) Uani 1 1 d . . .
F86 F -0.31955(19) 1.08508(19) -1.16775(13) 0.0536(6) Uani 1 1 d . . .
F87 F -0.46500(18) 1.1270(2) -1.08359(16) 0.0586(6) Uani 1 1 d . . .
C90 C -0.3661(3) 1.3108(2) -1.4388(2) 0.0331(8) Uani 1 1 d . . .
H90A H -0.3688 1.3257 -1.5036 0.040 Uiso 1 1 calc R . .
H90B H -0.4006 1.3805 -1.4312 0.040 Uiso 1 1 calc R . .
Cl91 Cl -0.45409(9) 1.21964(8) -1.37421(6) 0.0474(2) Uani 1 1 d . . .
Cl92 Cl -0.21466(8) 1.25620(7) -1.40506(6) 0.0430(2) Uani 1 1 d . . .

loop_
_atom_site_aniso_label
_atom_site_aniso_U_11
_atom_site_aniso_U_22
_atom_site_aniso_U_33
_atom_site_aniso_U_23
_atom_site_aniso_U_13
_atom_site_aniso_U_12
Ag1 0.04509(17) 0.04114(16) 0.01490(12) -0.00590(11) 0.00349(11) -0.01243(12)
Ag2 0.03913(17) 0.0615(2) 0.03772(17) -0.01125(15) -0.02219(13) 0.00373(14)
N11 0.0346(15) 0.0285(14) 0.0142(12) -0.0052(11) 0.0052(11) -0.0092(11)
C12 0.0386(19) 0.0372(18) 0.0194(16) -0.0067(14) -0.0041(14) -0.0123(15)
C13 0.0293(17) 0.0363(18) 0.0243(16) -0.0065(14) -0.0020(13) -0.0137(14)
C14 0.0290(16) 0.0187(14) 0.0207(15) -0.0075(12) 0.0029(12) -0.0053(12)
C15 0.0246(15) 0.0246(15) 0.0182(14) -0.0070(12) -0.0014(12) -0.0034(12)
C16 0.0272(16) 0.0274(16) 0.0202(15) -0.0081(13) 0.0015(12) -0.0059(13)
N17 0.0297(14) 0.0258(13) 0.0187(12) -0.0046(11) 0.0018(10) -0.0118(11)
C18 0.0384(19) 0.0316(18) 0.0283(17) -0.0061(14) 0.0010(14) -0.0175(15)
C19 0.0197(14) 0.0231(15) 0.0193(15) -0.0046(13) 0.0046(12) -0.0012(12)
O20 0.0367(12) 0.0219(11) 0.0198(11) -0.0004(9) 0.0004(9) -0.0074(9)
N21 0.0305(15) 0.0401(16) 0.0289(15) -0.0097(13) -0.0146(12) 0.0010(12)
C22 0.0243(16) 0.0388(19) 0.0329(18) -0.0130(15) -0.0078(14) -0.0057(14)
C23 0.0250(16) 0.0304(17) 0.0219(15) -0.0061(13) -0.0066(12) -0.0056(13)
C24 0.0262(16) 0.0208(15) 0.0239(15) -0.0091(12) -0.0056(12) -0.0047(12)
C25 0.0315(17) 0.0301(17) 0.0213(16) -0.0083(13) -0.0018(13) -0.0054(13)
C26 0.042(2) 0.0375(19) 0.0211(16) -0.0049(14) -0.0081(15) -0.0068(15)
N27 0.0236(13) 0.0240(13) 0.0207(12) -0.0099(10) -0.0045(10) -0.0004(10)
C28 0.0322(17) 0.0269(17) 0.0302(17) -0.0121(14) -0.0037(14) -0.0006(13)
C29 0.0225(15) 0.0225(15) 0.0198(15) -0.0044(12) -0.0004(12) -0.0033(12)
O30 0.0379(13) 0.0238(11) 0.0235(11) -0.0018(9) -0.0081(10) 0.0054(10)
N31 0.0347(15) 0.0333(14) 0.0134(12) -0.0048(11) 0.0028(11) -0.0119(12)
C32 0.0285(17) 0.0320(17) 0.0233(16) -0.0055(14) -0.0077(13) -0.0053(13)
C33 0.0243(16) 0.0301(17) 0.0232(16) -0.0095(13) -0.0003(12) -0.0046(13)
C34 0.0248(15) 0.0207(15) 0.0200(14) -0.0089(12) 0.0018(12) -0.0084(12)
C35 0.0249(15) 0.0249(15) 0.0186(14) -0.0060(12) -0.0021(12) -0.0092(12)
C36 0.0255(16) 0.0317(17) 0.0201(15) -0.0089(13) 0.0012(12) -0.0075(13)
N37 0.0263(13) 0.0221(13) 0.0172(12) -0.0091(10) 0.0014(10) -0.0023(10)
C38 0.0388(19) 0.0309(17) 0.0299(17) -0.0186(14) 0.0013(14) -0.0014(14)
C39 0.0259(16) 0.0330(17) 0.0208(15) -0.0110(14) 0.0001(12) -0.0101(13)
O40 0.0526(15) 0.0411(13) 0.0202(11) -0.0175(10) -0.0001(10) -0.0121(11)
N41 0.0326(15) 0.0372(16) 0.0275(15) -0.0093(12) -0.0152(12) 0.0002(12)
C42 0.0244(16) 0.0413(19) 0.0296(18) -0.0130(15) -0.0055(13) -0.0026(14)
C43 0.0258(16) 0.0329(17) 0.0217(15) -0.0088(13) -0.0033(13) -0.0030(13)
C44 0.0263(15) 0.0187(14) 0.0211(15) -0.0078(12) -0.0052(12) 0.0002(12)
C45 0.0410(19) 0.0341(18) 0.0266(17) -0.0072(14) -0.0031(14) -0.0178(15)
C46 0.049(2) 0.0385(19) 0.0218(17) -0.0060(15) -0.0066(15) -0.0146(16)
N47 0.0318(14) 0.0231(13) 0.0210(13) -0.0087(11) -0.0048(11) -0.0073(11)
C48 0.047(2) 0.0288(17) 0.0333(18) -0.0136(15) -0.0051(15) -0.0147(15)
C49 0.0222(15) 0.0289(16) 0.0217(15) -0.0114(13) 0.0010(12) -0.0040(12)
O50 0.0361(12) 0.0353(12) 0.0267(12) -0.0190(10) -0.0078(10) -0.0044(10)
C51 0.0271(16) 0.0262(16) 0.0158(14) -0.0083(12) 0.0022(12) -0.0064(12)
C52 0.0250(16) 0.0358(18) 0.0179(15) -0.0081(13) -0.0020(12) -0.0084(13)
C53 0.0220(15) 0.0272(16) 0.0181(15) -0.0017(13) -0.0016(12) -0.0028(12)
C54 0.0205(14) 0.0218(15) 0.0174(14) -0.0055(12) 0.0027(11) -0.0035(12)
S55 0.0287(4) 0.0205(4) 0.0167(3) -0.0049(3) -0.0048(3) -0.0030(3)
C61 0.0200(14) 0.0235(15) 0.0176(14) -0.0038(12) -0.0040(11) -0.0035(12)
C62 0.0227(15) 0.0261(16) 0.0203(15) -0.0030(13) -0.0027(12) -0.0029(12)
C63 0.0244(15) 0.0309(16) 0.0168(14) -0.0102(13) -0.0014(12) -0.0024(12)
C64 0.0207(14) 0.0267(16) 0.0202(15) -0.0098(13) -0.0028(12) -0.0038(12)
S65 0.0294(4) 0.0219(4) 0.0161(3) -0.0056(3) -0.0012(3) -0.0056(3)
O71 0.0441(16) 0.120(3) 0.0313(15) -0.0186(16) 0.0063(12) -0.0189(16)
O72 0.0312(14) 0.097(2) 0.0411(16) 0.0038(16) -0.0063(12) -0.0126(14)
C73 0.0287(18) 0.064(2) 0.0288(18) -0.0127(18) 0.0021(15) -0.0209(17)
C74 0.0367(19) 0.040(2) 0.0321(19) -0.0084(16) -0.0025(15) -0.0123(16)
F75 0.102(2) 0.0387(13) 0.0619(16) -0.0072(12) 0.0262(15) -0.0100(13)
F76 0.0428(13) 0.134(2) 0.0594(15) -0.0424(16) -0.0076(11) -0.0353(14)
F77 0.0385(11) 0.0519(12) 0.0363(11) -0.0063(10) 0.0096(9) -0.0137(9)
O81 0.0302(13) 0.0477(14) 0.0370(13) -0.0161(11) 0.0014(10) -0.0124(11)
O82 0.0421(14) 0.0362(13) 0.0323(13) -0.0178(11) -0.0040(11) -0.0066(11)
C83 0.0355(18) 0.0262(16) 0.0166(15) -0.0004(13) 0.0005(13) -0.0120(14)
C84 0.0356(19) 0.0339(18) 0.0244(16) -0.0123(14) 0.0031(14) -0.0106(15)
F85 0.118(2) 0.0413(13) 0.0710(17) 0.0010(12) -0.0376(15) -0.0445(14)
F86 0.0476(13) 0.0917(17) 0.0347(11) -0.0361(12) 0.0035(10) -0.0229(12)
F87 0.0306(11) 0.0853(16) 0.0839(17) -0.0569(14) 0.0059(11) -0.0181(11)
C90 0.0404(19) 0.0277(17) 0.0304(18) -0.0111(14) -0.0004(15) -0.0090(14)
Cl91 0.0499(5) 0.0512(6) 0.0414(5) -0.0075(4) -0.0091(4) -0.0257(4)
Cl92 0.0351(5) 0.0453(5) 0.0515(5) -0.0244(4) 0.0022(4) -0.0088(4)

loop_
_atom_type_symbol
_atom_type_description
_atom_type_scat_dispersion_real
_atom_type_scat_dispersion_imag
_atom_type_scat_source
C C 0.0033 0.0016 'International Tables Vol C Tables 4.2.6.8 and 6.1.1.4'
H H 0.0000 0.0000 'International Tables Vol C Tables 4.2.6.8 and 6.1.1.4'
N N 0.0061 0.0033 'International Tables Vol C Tables 4.2.6.8 and 6.1.1.4'
O O 0.0106 0.0060 'International Tables Vol C Tables 4.2.6.8 and 6.1.1.4'
F F 0.0171 0.0103 'International Tables Vol C Tables 4.2.6.8 and 6.1.1.4'
S S 0.1246 0.1234 'International Tables Vol C Tables 4.2.6.8 and 6.1.1.4'
Cl Cl 0.1484 0.1585 'International Tables Vol C Tables 4.2.6.8 and 6.1.1.4'
Ag Ag -0.8971 1.1015 'International Tables Vol C Tables 4.2.6.8 and 6.1.1.4'

loop_
_geom_angle_atom_site_label_1
_geom_angle_atom_site_label_2
_geom_angle_atom_site_label_3
_geom_angle
_geom_angle_site_symmetry_1
_geom_angle_site_symmetry_3
_geom_angle_publ_flag
N31 Ag1 N11 160.40(10) 2_573 . ?
N31 Ag1 O81 104.94(9) 2_573 . ?
N11 Ag1 O81 89.56(9) . . ?
N31 Ag1 Ag1 99.54(7) 2_573 2_573 ?
N11 Ag1 Ag1 99.81(7) . 2_573 ?
O81 Ag1 Ag1 51.81(5) . 2_573 ?
N21 Ag2 N41 163.09(11) . 2_563 ?
N21 Ag2 O71 106.56(10) . . ?
N41 Ag2 O71 86.40(10) 2_563 . ?
N21 Ag2 Ag2 106.12(8) . 2_563 ?
N41 Ag2 Ag2 90.02(8) 2_563 2_563 ?
O71 Ag2 Ag2 56.48(8) . 2_563 ?
C12 N11 C16 116.4(2) . . ?
C12 N11 Ag1 123.8(2) . . ?
C16 N11 Ag1 119.5(2) . . ?
N11 C12 C13 123.8(3) . . ?
C12 C13 C14 119.3(3) . . ?
C13 C14 C15 117.7(3) . . ?
C13 C14 N17 120.3(3) . . ?
C15 C14 N17 121.8(3) . . ?
C16 C15 C14 119.0(3) . . ?
N11 C16 C15 123.7(3) . . ?
C19 N17 C14 124.8(3) . . ?
C19 N17 C18 117.1(2) . . ?
C14 N17 C18 117.6(2) . . ?
O20 C19 N17 120.3(3) . . ?
O20 C19 C54 119.1(3) . . ?
N17 C19 C54 120.2(2) . . ?
C26 N21 C22 117.7(3) . . ?
C26 N21 Ag2 119.9(2) . . ?
C22 N21 Ag2 122.2(2) . . ?
N21 C22 C23 122.9(3) . . ?
C22 C23 C24 118.6(3) . . ?
C23 C24 C25 119.0(3) . . ?
C23 C24 N27 120.9(3) . . ?
C25 C24 N27 120.0(3) . . ?
C26 C25 C24 118.1(3) . . ?
N21 C26 C25 123.8(3) . . ?
C29 N27 C24 122.6(2) . . ?
C29 N27 C28 117.9(2) . . ?
C24 N27 C28 118.3(2) . . ?
O30 C29 N27 121.2(3) . . ?
O30 C29 C61 119.8(3) . . ?
N27 C29 C61 118.7(2) . . ?
C32 N31 C36 116.7(3) . . ?
C32 N31 Ag1 119.7(2) . 2_573 ?
C36 N31 Ag1 123.3(2) . 2_573 ?
N31 C32 C33 123.4(3) . . ?
C32 C33 C34 120.1(3) . . ?
C33 C34 C35 117.2(3) . . ?
C33 C34 N37 120.5(2) . . ?
C35 C34 N37 122.3(3) . . ?
C36 C35 C34 119.3(3) . . ?
N31 C36 C35 123.4(3) . . ?
C39 N37 C34 126.2(2) . . ?
C39 N37 C38 116.4(2) . . ?
C34 N37 C38 117.2(2) . . ?
O40 C39 N37 121.1(3) . . ?
O40 C39 C51 118.2(3) . . ?
N37 C39 C51 120.3(3) . . ?
C46 N41 C42 117.0(3) . . ?
C46 N41 Ag2 118.4(2) . 2_563 ?
C42 N41 Ag2 123.2(2) . 2_563 ?
N41 C42 C43 123.2(3) . . ?
C42 C43 C44 118.9(3) . . ?
C45 C44 C43 118.5(3) . . ?
C45 C44 N47 120.0(3) . . ?
C43 C44 N47 121.4(3) . . ?
C46 C45 C44 118.4(3) . . ?
N41 C46 C45 124.0(3) . . ?
C49 N47 C44 123.2(2) . . ?
C49 N47 C48 118.0(3) . . ?
C44 N47 C48 116.3(2) . . ?
O50 C49 N47 121.4(3) . . ?
O50 C49 C64 120.4(3) . . ?
N47 C49 C64 117.9(3) . . ?
C52 C51 C39 122.5(3) . . ?
C52 C51 S55 111.6(2) . . ?
C39 C51 S55 124.8(2) . . ?
C51 C52 C53 112.4(3) . . ?
C54 C53 C52 113.7(3) . . ?
C53 C54 C19 123.1(3) . . ?
C53 C54 S55 110.7(2) . . ?
C19 C54 S55 124.7(2) . . ?
C51 S55 C54 91.62(14) . . ?
C62 C61 C29 125.6(3) . . ?
C62 C61 S65 111.2(2) . . ?
C29 C61 S65 122.0(2) . . ?
C61 C62 C63 112.6(3) . . ?
C64 C63 C62 113.1(3) . . ?
C63 C64 C49 124.1(3) . . ?
C63 C64 S65 111.6(2) . . ?
C49 C64 S65 123.7(2) . . ?
C64 S65 C61 91.43(14) . . ?
C73 O71 Ag2 132.7(3) . . ?
O72 C73 O71 131.0(3) . . ?
O72 C73 C74 116.5(3) . . ?
O71 C73 C74 112.5(3) . . ?
F76 C74 F77 107.0(3) . . ?
F76 C74 F75 105.5(3) . . ?
F77 C74 F75 104.6(3) . . ?
F76 C74 C73 113.6(3) . . ?
F77 C74 C73 115.2(3) . . ?
F75 C74 C73 110.1(3) . . ?
C83 O81 Ag1 120.4(2) . . ?
O82 C83 O81 130.5(3) . . ?
O82 C83 C84 116.5(3) . . ?
O81 C83 C84 113.0(3) . . ?
F85 C84 F87 106.4(3) . . ?
F85 C84 F86 107.0(3) . . ?
F87 C84 F86 104.3(3) . . ?
F85 C84 C83 111.7(3) . . ?
F87 C84 C83 114.2(3) . . ?
F86 C84 C83 112.7(3) . . ?
Cl92 C90 Cl91 110.95(17) . . ?

loop_
_geom_bond_atom_site_label_1
_geom_bond_atom_site_label_2
_geom_bond_distance
_geom_bond_site_symmetry_2
_geom_bond_publ_flag
Ag1 N31 2.182(2) 2_573 ?
Ag1 N11 2.195(2) . ?
Ag1 O81 2.522(2) . ?
Ag1 Ag1 3.3265(6) 2_573 ?
Ag2 N21 2.145(2) . ?
Ag2 N41 2.160(3) 2_563 ?
Ag2 O71 2.500(3) . ?
Ag2 Ag2 3.0604(7) 2_563 ?
N11 C12 1.337(4) . ?
N11 C16 1.343(4) . ?
C12 C13 1.379(4) . ?
C13 C14 1.382(4) . ?
C14 C15 1.391(4) . ?
C14 N17 1.424(3) . ?
C15 C16 1.379(4) . ?
N17 C19 1.385(4) . ?
N17 C18 1.484(4) . ?
C19 O20 1.220(3) . ?
C19 C54 1.479(4) . ?
N21 C26 1.334(4) . ?
N21 C22 1.337(4) . ?
C22 C23 1.376(4) . ?
C23 C24 1.382(4) . ?
C24 C25 1.388(4) . ?
C24 N27 1.413(3) . ?
C25 C26 1.367(4) . ?
N27 C29 1.371(4) . ?
N27 C28 1.464(4) . ?
C29 O30 1.221(3) . ?
C29 C61 1.471(4) . ?
N31 C32 1.339(4) . ?
N31 C36 1.340(4) . ?
N31 Ag1 2.182(2) 2_573 ?
C32 C33 1.364(4) . ?
C33 C34 1.384(4) . ?
C34 C35 1.385(4) . ?
C34 N37 1.412(3) . ?
C35 C36 1.379(4) . ?
N37 C39 1.375(4) . ?
N37 C38 1.468(4) . ?
C39 O40 1.220(3) . ?
C39 C51 1.485(4) . ?
N41 C46 1.338(4) . ?
N41 C42 1.344(4) . ?
N41 Ag2 2.160(3) 2_563 ?
C42 C43 1.372(4) . ?
C43 C44 1.390(4) . ?
C44 C45 1.386(4) . ?
C44 N47 1.421(4) . ?
C45 C46 1.370(5) . ?
N47 C49 1.374(4) . ?
N47 C48 1.469(4) . ?
C49 O50 1.224(4) . ?
C49 C64 1.485(4) . ?
C51 C52 1.366(4) . ?
C51 S55 1.719(3) . ?
C52 C53 1.394(4) . ?
C53 C54 1.371(4) . ?
C54 S55 1.720(3) . ?
C61 C62 1.369(4) . ?
C61 S65 1.722(3) . ?
C62 C63 1.403(4) . ?
C63 C64 1.356(4) . ?
C64 S65 1.717(3) . ?
O71 C73 1.241(4) . ?
O72 C73 1.222(4) . ?
C73 C74 1.511(5) . ?
C74 F76 1.316(4) . ?
C74 F77 1.331(4) . ?
C74 F75 1.348(4) . ?
O81 C83 1.255(4) . ?
O82 C83 1.222(4) . ?
C83 C84 1.534(5) . ?
C84 F85 1.319(4) . ?
C84 F87 1.327(4) . ?
C84 F86 1.338(3) . ?
C90 Cl92 1.764(3) . ?
C90 Cl91 1.767(3) . ?
